data_7011592
loop_
_publ_author_name
'Liu, Ye'
'Lee, Kim Hun'
'Vittal, Jagadese J.'
'Hor, Tzi Sum Andy'

_publ_section_title
;
 Cleavage of homometallic and formation of heterometallic M--M bonds.
 Serendipitous syntheses of bimetallic
 MnPd(&#x00B5;-PPh2)(CO)4(\h2-P--P) (P--P = dppm, dppe, dppf) and
 polymetallic Mn2Pd2Ag(&#x00B5;-Cl)(&#x00B5;-PPh2)2(&#x00B5;-dppm)(CO)8
;
_journal_issue 13
_journal_name_full 'Journal of the Chemical Society, Dalton Transactions'
_journal_page_first 2747
_journal_paper_doi 10.1039/b202001g
_journal_year 2002
_chemical_formula_sum 'C60 H48 Ag Cl Mn2 O9 P4 Pd2'
_chemical_formula_weight 1502.86
_space_group_IT_number 14
_symmetry_cell_setting monoclinic
_symmetry_space_group_name_Hall '-P 2ybc'
_symmetry_space_group_name_H-M 'P 1 21/c 1'
_atom_sites_solution_hydrogens geom
_atom_sites_solution_primary direct
_atom_sites_solution_secondary difmap
_audit_creation_method SHELXL-97
_cell_angle_alpha 90.00
_cell_angle_beta 91.478(1)
_cell_angle_gamma 90.00
_cell_formula_units_Z 4
_cell_length_a 11.3130(4)
_cell_length_b 26.5117(10)
_cell_length_c 19.9718(7)
_cell_measurement_reflns_used 4861
_cell_measurement_temperature 223(2)
_cell_measurement_theta_max 23.5
_cell_measurement_theta_min 2.2
_cell_volume 5988.1(4)
_computing_cell_refinement 'Bruker AXS, SAINT'
_computing_data_collection 'Bruker AXS, SMART'
_computing_data_reduction 'Bruker AXS, SAINT'
_computing_molecular_graphics 'Bruker AXS, SHELXTL'
_computing_publication_material 'Bruker AXS, SHELXTL'
_computing_structure_refinement 'SHELXL-97 (Sheldrick, 1997)'
_computing_structure_solution 'SHELXS-97 (Sheldrick, 1990)'
_diffrn_ambient_temperature 223(2)
_diffrn_measured_fraction_theta_full 0.999
_diffrn_measured_fraction_theta_max 0.999
_diffrn_measurement_method '\w scans'
_diffrn_radiation_monochromator graphite
_diffrn_radiation_source 'fine-focus sealed tube'
_diffrn_radiation_type MoK\a
_diffrn_radiation_wavelength 0.71073
_diffrn_reflns_av_R_equivalents 0.0789
_diffrn_reflns_av_sigmaI/netI 0.0913
_diffrn_reflns_limit_h_max 13
_diffrn_reflns_limit_h_min -12
_diffrn_reflns_limit_k_max 28
_diffrn_reflns_limit_k_min -31
_diffrn_reflns_limit_l_max 23
_diffrn_reflns_limit_l_min -23
_diffrn_reflns_number 34997
_diffrn_reflns_theta_full 25.00
_diffrn_reflns_theta_max 25.00
_diffrn_reflns_theta_min 1.54
_exptl_absorpt_coefficient_mu 1.526
_exptl_absorpt_correction_T_max 0.8559
_exptl_absorpt_correction_T_min 0.6971
_exptl_absorpt_correction_type 'sadabs (Sheldrick, 1996)'
_exptl_crystal_colour red
_exptl_crystal_density_diffrn 1.667
_exptl_crystal_density_meas ?
_exptl_crystal_density_method .
_exptl_crystal_description 'plates, cut'
_exptl_crystal_F_000 2984
_exptl_crystal_size_max 0.2
_exptl_crystal_size_mid 0.14
_exptl_crystal_size_min 0.08
_refine_diff_density_max 0.981
_refine_diff_density_min -0.692
_refine_diff_density_rms 0.127
_refine_ls_extinction_method none
_refine_ls_goodness_of_fit_ref 0.983
_refine_ls_hydrogen_treatment mixed
_refine_ls_matrix_type full
_refine_ls_number_parameters 691
_refine_ls_number_reflns 10548
_refine_ls_number_restraints 5
_refine_ls_restrained_S_all 0.992
_refine_ls_R_factor_all 0.0846
_refine_ls_R_factor_gt 0.0524
_refine_ls_shift/su_max 0.000
_refine_ls_shift/su_mean 0.000
_refine_ls_structure_factor_coef Fsqd
_refine_ls_weighting_details 'calc w=1/[\s^2^(Fo^2^)+(0.0200P)^2^+0.0000P] where P=(Fo^2^+2Fc^2^)/3'
_refine_ls_weighting_scheme calc
_refine_ls_wR_factor_gt 0.0770
_refine_ls_wR_factor_ref 0.0843
_reflns_number_gt 7110
_reflns_number_total 10548
_reflns_threshold_expression >2sigma(I)
_cod_data_source_file b202001g.txt
_cod_data_source_block 1010
_cod_original_sg_symbol_H-M P21/c
_cod_database_code 7011592

loop_
_symmetry_equiv_pos_as_xyz
'x, y, z'
'-x, y+1/2, -z+1/2'
'-x, -y, -z'
'x, -y-1/2, z-1/2'

loop_
_atom_site_label
_atom_site_type_symbol
_atom_site_fract_x
_atom_site_fract_y
_atom_site_fract_z
_atom_site_U_iso_or_equiv
_atom_site_adp_type
_atom_site_occupancy
_atom_site_symmetry_multiplicity
_atom_site_calc_flag
_atom_site_refinement_flags
_atom_site_disorder_assembly
_atom_site_disorder_group
Ag1 Ag 0.89180(5) 0.455922(16) 0.14279(2) 0.04324(14) Uani 1 1 d . . .
Pd1 Pd 0.81877(4) 0.391274(16) 0.23948(2) 0.03227(12) Uani 1 1 d . . .
Pd2 Pd 0.81732(4) 0.511445(16) 0.25335(2) 0.03291(12) Uani 1 1 d . . .
Mn1 Mn 0.94197(8) 0.35596(3) 0.12948(4) 0.0352(2) Uani 1 1 d . . .
Mn2 Mn 0.88634(8) 0.55594(3) 0.13087(4) 0.0382(2) Uani 1 1 d . . .
Cl1 Cl 0.96367(13) 0.44848(5) 0.29441(7) 0.0408(4) Uani 1 1 d . . .
P1 P 0.76282(14) 0.33322(6) 0.16436(7) 0.0350(4) Uani 1 1 d . . .
P2 P 0.69271(15) 0.39253(6) 0.33063(7) 0.0377(4) Uani 1 1 d . . .
P3 P 0.73394(15) 0.50881(6) 0.35788(7) 0.0388(4) Uani 1 1 d . . .
P4 P 0.73650(14) 0.57509(6) 0.19772(7) 0.0344(4) Uani 1 1 d . . .
O1 O 1.0497(4) 0.31966(17) 0.2580(2) 0.0670(14) Uani 1 1 d . . .
C1 C 1.0041(6) 0.3350(2) 0.2097(3) 0.0450(17) Uani 1 1 d . . .
O2 O 0.8346(4) 0.38612(17) -0.0020(2) 0.0629(14) Uani 1 1 d . . .
C2 C 0.8739(6) 0.3774(2) 0.0498(3) 0.0397(16) Uani 1 1 d . . .
O3 O 1.0361(5) 0.26800(18) 0.0593(2) 0.0805(18) Uani 1 1 d . . .
C3 C 0.9990(6) 0.3024(2) 0.0864(3) 0.0503(18) Uani 1 1 d . . .
O4 O 1.1627(5) 0.4144(2) 0.1115(3) 0.0875(18) Uani 1 1 d . . .
C4 C 1.0742(6) 0.3943(2) 0.1194(4) 0.0551(19) Uani 1 1 d . . .
O5 O 1.0854(4) 0.51545(17) 0.0534(2) 0.0701(15) Uani 1 1 d . . .
C5 C 1.0059(6) 0.5284(2) 0.0835(3) 0.0495(18) Uani 1 1 d . . .
O6 O 1.0729(5) 0.57265(18) 0.2367(3) 0.0771(16) Uani 1 1 d . . .
C6 C 0.9969(7) 0.5665(2) 0.1975(4) 0.0508(19) Uani 1 1 d . . .
O7 O 0.9012(6) 0.65550(19) 0.0683(3) 0.114(3) Uani 1 1 d . . .
C7 C 0.8956(6) 0.6168(3) 0.0928(4) 0.063(2) Uani 1 1 d . . .
O8 O 0.7058(4) 0.51844(19) 0.0310(2) 0.0697(15) Uani 1 1 d . . .
C8 C 0.7740(6) 0.5316(2) 0.0696(3) 0.0456(17) Uani 1 1 d . . .
C9 C 0.7284(5) 0.4436(2) 0.3900(3) 0.0421(16) Uani 1 1 d . . .
H9A H 0.8055 0.4360 0.4111 0.050 Uiso 1 1 calc R . .
H9B H 0.6700 0.4427 0.4253 0.050 Uiso 1 1 calc R . .
C1A C 0.7410(5) 0.2709(2) 0.2009(3) 0.0389(15) Uani 1 1 d . . .
C2A C 0.8129(6) 0.2320(2) 0.1843(4) 0.066(2) Uani 1 1 d . . .
H2A H 0.8727 0.2378 0.1534 0.079 Uiso 1 1 calc R . .
C3A C 0.8011(8) 0.1844(3) 0.2113(4) 0.090(3) Uani 1 1 d . . .
H3A H 0.8505 0.1579 0.1981 0.108 Uiso 1 1 calc R . .
C4A C 0.7159(7) 0.1764(3) 0.2577(4) 0.076(3) Uani 1 1 d . . .
H4A H 0.7089 0.1446 0.2780 0.091 Uiso 1 1 calc R . .
C5A C 0.6415(7) 0.2145(2) 0.2745(4) 0.068(2) Uani 1 1 d . . .
H5A H 0.5816 0.2088 0.3053 0.082 Uiso 1 1 calc R . .
C6A C 0.6544(6) 0.2612(2) 0.2460(3) 0.0534(19) Uani 1 1 d . . .
H6A H 0.6025 0.2873 0.2577 0.064 Uiso 1 1 calc R . .
C1B C 0.6279(5) 0.3437(2) 0.1143(3) 0.0368(15) Uani 1 1 d . . .
C2B C 0.5490(6) 0.3056(2) 0.0985(3) 0.0507(18) Uani 1 1 d . . .
H2B H 0.5649 0.2724 0.1129 0.061 Uiso 1 1 calc R . .
C3B C 0.4470(7) 0.3158(3) 0.0618(4) 0.069(2) Uani 1 1 d . . .
H3B H 0.3933 0.2897 0.0517 0.083 Uiso 1 1 calc R . .
C4B C 0.4232(7) 0.3636(3) 0.0400(3) 0.066(2) Uani 1 1 d . . .
H4B H 0.3534 0.3704 0.0150 0.080 Uiso 1 1 calc R . .
C5B C 0.5009(7) 0.4014(3) 0.0545(3) 0.058(2) Uani 1 1 d . . .
H5B H 0.4854 0.4343 0.0391 0.070 Uiso 1 1 calc R . .
C6B C 0.6015(6) 0.3917(2) 0.0915(3) 0.0478(17) Uani 1 1 d . . .
H6B H 0.6539 0.4183 0.1016 0.057 Uiso 1 1 calc R . .
C1C C 0.7195(6) 0.3371(2) 0.3840(3) 0.0467(17) Uani 1 1 d . . .
C2C C 0.8294(7) 0.3151(3) 0.3840(4) 0.074(2) Uani 1 1 d . . .
H2C H 0.8889 0.3293 0.3580 0.089 Uiso 1 1 calc R . .
C3C C 0.8536(8) 0.2729(3) 0.4212(5) 0.097(3) Uani 1 1 d . . .
H3C H 0.9290 0.2580 0.4200 0.116 Uiso 1 1 calc R . .
C4C C 0.7697(9) 0.2524(3) 0.4597(5) 0.107(4) Uani 1 1 d . . .
H4C H 0.7882 0.2246 0.4873 0.129 Uiso 1 1 calc R . .
C5C C 0.6592(10) 0.2717(3) 0.4585(4) 0.106(3) Uani 1 1 d . . .
H5C H 0.5994 0.2563 0.4831 0.127 Uiso 1 1 calc R . .
C6C C 0.6348(7) 0.3144(3) 0.4211(4) 0.077(3) Uani 1 1 d . . .
H6C H 0.5582 0.3281 0.4212 0.092 Uiso 1 1 calc R . .
C1D C 0.5342(5) 0.3966(2) 0.3193(3) 0.0396(15) Uani 1 1 d . . .
C2D C 0.4850(6) 0.3911(2) 0.2563(3) 0.0502(17) Uani 1 1 d . . .
H2D H 0.5345 0.3842 0.2203 0.060 Uiso 1 1 calc R . .
C3D C 0.3637(7) 0.3955(3) 0.2440(4) 0.073(2) Uani 1 1 d . . .
H3D H 0.3320 0.3911 0.2004 0.088 Uiso 1 1 calc R . .
C4D C 0.2913(7) 0.4062(3) 0.2957(5) 0.082(3) Uani 1 1 d . . .
H4D H 0.2096 0.4100 0.2876 0.098 Uiso 1 1 calc R . .
C5D C 0.3373(7) 0.4112(3) 0.3589(5) 0.076(2) Uani 1 1 d . . .
H5D H 0.2869 0.4173 0.3947 0.091 Uiso 1 1 calc R . .
C6D C 0.4570(7) 0.4073(2) 0.3705(3) 0.058(2) Uani 1 1 d . . .
H6D H 0.4878 0.4121 0.4142 0.069 Uiso 1 1 calc R . .
C1E C 0.5897(6) 0.5364(2) 0.3735(3) 0.0493(18) Uani 1 1 d . . .
C2E C 0.4951(7) 0.5255(3) 0.3321(4) 0.063(2) Uani 1 1 d . . .
H2E H 0.5045 0.5026 0.2967 0.075 Uiso 1 1 calc R . .
C3E C 0.3850(7) 0.5478(3) 0.3412(5) 0.087(3) Uani 1 1 d . . .
H3E H 0.3198 0.5386 0.3138 0.104 Uiso 1 1 calc R . .
C4E C 0.3729(9) 0.5826(4) 0.3900(5) 0.105(4) Uani 1 1 d . . .
H4E H 0.2993 0.5984 0.3952 0.126 Uiso 1 1 calc R . .
C5E C 0.4649(10) 0.5953(4) 0.4314(4) 0.114(4) Uani 1 1 d . . .
H5E H 0.4551 0.6193 0.4654 0.137 Uiso 1 1 calc R . .
C6E C 0.5737(7) 0.5723(3) 0.4232(3) 0.080(3) Uani 1 1 d . . .
H6E H 0.6378 0.5813 0.4517 0.096 Uiso 1 1 calc R . .
C1F C 0.8322(6) 0.5397(2) 0.4196(3) 0.0477(17) Uani 1 1 d . . .
C2F C 0.8379(6) 0.5254(3) 0.4864(3) 0.061(2) Uani 1 1 d . . .
H2F H 0.7916 0.4985 0.5014 0.073 Uiso 1 1 calc R . .
C3F C 0.9121(8) 0.5510(3) 0.5308(4) 0.080(3) Uani 1 1 d . . .
H3F H 0.9177 0.5410 0.5760 0.096 Uiso 1 1 calc R . .
C4F C 0.9770(9) 0.5906(4) 0.5088(5) 0.101(4) Uani 1 1 d . . .
H4F H 1.0264 0.6082 0.5393 0.121 Uiso 1 1 calc R . .
C5F C 0.9717(9) 0.6050(3) 0.4444(5) 0.106(3) Uani 1 1 d . . .
H5F H 1.0169 0.6325 0.4300 0.127 Uiso 1 1 calc R . .
C6F C 0.8991(8) 0.5791(3) 0.3989(4) 0.080(3) Uani 1 1 d . . .
H6F H 0.8963 0.5889 0.3537 0.096 Uiso 1 1 calc R . .
C1G C 0.7348(6) 0.6333(2) 0.2465(3) 0.0378(15) Uani 1 1 d . . .
C2G C 0.6377(6) 0.6458(2) 0.2841(3) 0.0532(19) Uani 1 1 d . . .
H2G H 0.5692 0.6258 0.2818 0.064 Uiso 1 1 calc R . .
C3G C 0.6421(8) 0.6880(3) 0.3253(4) 0.086(3) Uani 1 1 d . . .
H3G H 0.5754 0.6969 0.3498 0.104 Uiso 1 1 calc R . .
C4G C 0.7425(9) 0.7169(3) 0.3307(5) 0.095(3) Uani 1 1 d . . .
H4G H 0.7462 0.7446 0.3601 0.114 Uiso 1 1 calc R . .
C5G C 0.8356(7) 0.7049(3) 0.2930(4) 0.084(3) Uani 1 1 d . . .
H5G H 0.9037 0.7252 0.2954 0.100 Uiso 1 1 calc R . .
C6G C 0.8339(6) 0.6637(2) 0.2509(3) 0.061(2) Uani 1 1 d . . .
H6G H 0.9002 0.6562 0.2252 0.073 Uiso 1 1 calc R . .
C1H C 0.5870(5) 0.5696(2) 0.1661(3) 0.0369(15) Uani 1 1 d . . .
C2H C 0.5305(6) 0.5229(2) 0.1635(3) 0.0510(18) Uani 1 1 d . . .
H2H H 0.5694 0.4942 0.1805 0.061 Uiso 1 1 calc R . .
C3H C 0.4174(7) 0.5185(3) 0.1360(3) 0.063(2) Uani 1 1 d . . .
H3H H 0.3795 0.4870 0.1355 0.076 Uiso 1 1 calc R . .
C4H C 0.3607(7) 0.5595(3) 0.1096(3) 0.064(2) Uani 1 1 d . . .
H4H H 0.2839 0.5564 0.0909 0.077 Uiso 1 1 calc R . .
C5H C 0.4170(7) 0.6054(3) 0.1105(3) 0.063(2) Uani 1 1 d . . .
H5H H 0.3786 0.6337 0.0918 0.076 Uiso 1 1 calc R . .
C6H C 0.5277(6) 0.6104(2) 0.1381(3) 0.0482(17) Uani 1 1 d . . .
H6H H 0.5645 0.6422 0.1381 0.058 Uiso 1 1 calc R . .
O1S O 0.3638(7) 0.2959(3) 0.4725(4) 0.178(2) Uiso 1 1 d D . .
C1S C 0.3004(9) 0.2791(4) 0.4300(5) 0.178(2) Uiso 1 1 d D . .
C2S C 0.1749(9) 0.2957(4) 0.4295(6) 0.178(2) Uiso 1 1 d D . .
H2SA H 0.1470 0.2963 0.4750 0.267 Uiso 1 1 calc R . .
H2SB H 0.1272 0.2723 0.4030 0.267 Uiso 1 1 calc R . .
H2SC H 0.1685 0.3291 0.4102 0.267 Uiso 1 1 calc R . .
C3S C 0.3364(11) 0.2580(4) 0.3674(5) 0.178(2) Uiso 1 1 d D . .
H3SA H 0.3913 0.2808 0.3463 0.267 Uiso 1 1 calc R . .
H3SB H 0.2675 0.2532 0.3381 0.267 Uiso 1 1 calc R . .
H3SC H 0.3747 0.2257 0.3755 0.267 Uiso 1 1 calc R . .

loop_
_atom_site_aniso_label
_atom_site_aniso_U_11
_atom_site_aniso_U_22
_atom_site_aniso_U_33
_atom_site_aniso_U_23
_atom_site_aniso_U_13
_atom_site_aniso_U_12
Ag1 0.0595(4) 0.0296(3) 0.0413(3) -0.0010(2) 0.0138(2) 0.0010(2)
Pd1 0.0332(3) 0.0332(3) 0.0305(3) -0.0002(2) 0.0019(2) 0.0012(2)
Pd2 0.0347(3) 0.0330(3) 0.0310(3) -0.0033(2) 0.0015(2) 0.0036(2)
Mn1 0.0352(6) 0.0323(5) 0.0383(5) -0.0012(4) 0.0032(4) 0.0044(4)
Mn2 0.0409(6) 0.0323(5) 0.0416(6) -0.0003(4) 0.0091(5) -0.0009(4)
Cl1 0.0350(10) 0.0439(9) 0.0431(9) -0.0069(7) -0.0070(7) 0.0049(7)
P1 0.0391(11) 0.0308(9) 0.0350(9) -0.0004(7) 0.0018(8) 0.0007(7)
P2 0.0406(11) 0.0406(10) 0.0319(9) 0.0034(8) 0.0030(8) 0.0013(8)
P3 0.0406(11) 0.0452(10) 0.0306(9) -0.0036(8) -0.0007(7) 0.0079(8)
P4 0.0367(11) 0.0303(9) 0.0363(9) -0.0013(7) 0.0031(8) 0.0022(7)
O1 0.077(4) 0.069(3) 0.054(3) 0.003(3) -0.016(3) 0.029(3)
C1 0.042(5) 0.044(4) 0.049(4) -0.009(3) 0.003(4) 0.005(3)
O2 0.076(4) 0.075(3) 0.037(3) 0.016(2) -0.004(3) 0.002(3)
C2 0.043(4) 0.031(4) 0.046(4) -0.001(3) 0.012(3) -0.003(3)
O3 0.116(5) 0.059(3) 0.067(3) -0.015(3) 0.015(3) 0.037(3)
C3 0.057(5) 0.054(5) 0.040(4) 0.007(3) -0.005(3) 0.008(4)
O4 0.038(4) 0.087(4) 0.138(5) 0.033(3) 0.002(3) -0.008(3)
C4 0.040(5) 0.049(4) 0.076(5) 0.003(4) 0.001(4) 0.007(4)
O5 0.059(4) 0.064(3) 0.089(4) -0.015(3) 0.037(3) -0.002(3)
C5 0.054(5) 0.044(4) 0.051(4) -0.001(3) 0.008(4) -0.002(3)
O6 0.060(4) 0.077(4) 0.093(4) -0.012(3) -0.017(3) -0.013(3)
C6 0.052(5) 0.035(4) 0.066(5) -0.006(3) 0.017(4) 0.005(3)
O7 0.166(7) 0.049(4) 0.130(5) 0.043(4) 0.056(5) 0.006(4)
C7 0.065(6) 0.053(5) 0.072(5) 0.004(4) 0.026(4) 0.002(4)
O8 0.058(4) 0.099(4) 0.051(3) -0.017(3) -0.012(3) 0.011(3)
C8 0.050(5) 0.052(4) 0.035(4) -0.003(3) 0.006(3) 0.014(3)
C9 0.044(4) 0.054(4) 0.027(3) 0.001(3) -0.001(3) 0.006(3)
C1A 0.041(4) 0.036(4) 0.040(4) 0.001(3) 0.002(3) -0.004(3)
C2A 0.066(6) 0.049(5) 0.082(6) 0.013(4) 0.022(4) 0.000(4)
C3A 0.101(8) 0.039(5) 0.132(8) 0.018(5) 0.042(6) 0.020(4)
C4A 0.090(7) 0.043(5) 0.097(6) 0.026(4) 0.014(5) -0.007(4)
C5A 0.082(6) 0.040(5) 0.084(6) 0.007(4) 0.027(5) -0.013(4)
C6A 0.058(5) 0.041(4) 0.062(5) -0.004(3) 0.022(4) -0.005(3)
C1B 0.036(4) 0.044(4) 0.031(3) -0.006(3) 0.002(3) 0.004(3)
C2B 0.052(5) 0.051(4) 0.049(4) -0.003(3) -0.003(4) -0.009(3)
C3B 0.060(6) 0.091(7) 0.056(5) -0.013(4) 0.000(4) -0.025(5)
C4B 0.042(5) 0.104(7) 0.052(5) -0.004(5) -0.009(4) 0.003(5)
C5B 0.062(6) 0.069(5) 0.044(4) 0.004(4) 0.002(4) 0.016(4)
C6B 0.042(5) 0.056(4) 0.045(4) -0.001(3) -0.003(3) 0.001(3)
C1C 0.057(5) 0.048(4) 0.034(4) 0.012(3) -0.001(3) -0.002(3)
C2C 0.047(6) 0.078(6) 0.098(6) 0.040(5) -0.003(5) 0.002(4)
C3C 0.067(7) 0.091(7) 0.131(8) 0.051(6) -0.018(6) 0.013(5)
C4C 0.095(9) 0.096(7) 0.129(9) 0.072(6) -0.009(7) 0.006(6)
C5C 0.122(10) 0.098(8) 0.098(7) 0.055(6) 0.025(7) -0.008(6)
C6C 0.088(7) 0.068(5) 0.076(6) 0.032(4) 0.030(5) 0.013(4)
C1D 0.041(4) 0.042(4) 0.036(4) 0.006(3) 0.012(3) 0.003(3)
C2D 0.041(5) 0.060(4) 0.050(4) -0.006(3) 0.008(4) 0.011(3)
C3D 0.052(6) 0.093(6) 0.074(6) -0.018(5) -0.014(5) 0.012(4)
C4D 0.033(5) 0.099(7) 0.113(8) 0.003(6) 0.006(5) 0.004(4)
C5D 0.045(6) 0.093(6) 0.092(7) -0.004(5) 0.031(5) -0.004(4)
C6D 0.052(5) 0.074(5) 0.047(4) 0.005(4) 0.012(4) -0.003(4)
C1E 0.047(5) 0.062(5) 0.040(4) 0.006(3) 0.009(4) 0.014(3)
C2E 0.045(5) 0.075(5) 0.068(5) 0.008(4) 0.004(4) 0.014(4)
C3E 0.052(6) 0.096(7) 0.112(7) 0.027(6) -0.013(5) 0.014(5)
C4E 0.104(10) 0.130(9) 0.083(7) 0.020(6) 0.028(7) 0.074(7)
C5E 0.114(10) 0.169(10) 0.059(6) -0.012(6) 0.004(6) 0.093(8)
C6E 0.080(7) 0.116(7) 0.043(4) -0.016(5) -0.005(4) 0.050(5)
C1F 0.043(5) 0.057(5) 0.043(4) -0.014(3) -0.007(3) 0.016(3)
C2F 0.069(6) 0.073(5) 0.040(4) -0.018(4) -0.011(4) 0.027(4)
C3F 0.087(7) 0.111(7) 0.040(4) -0.034(5) -0.028(5) 0.050(6)
C4F 0.082(8) 0.104(9) 0.115(9) -0.065(7) -0.051(7) 0.024(6)
C5F 0.119(9) 0.098(8) 0.099(8) -0.028(6) -0.034(7) -0.024(6)
C6F 0.104(8) 0.075(6) 0.061(5) -0.017(5) -0.014(5) -0.014(5)
C1G 0.043(4) 0.032(4) 0.038(4) -0.005(3) -0.003(3) 0.005(3)
C2G 0.056(5) 0.048(4) 0.055(4) -0.021(3) 0.007(4) 0.002(3)
C3G 0.088(8) 0.073(6) 0.100(7) -0.046(5) 0.018(6) 0.015(5)
C4G 0.090(8) 0.070(6) 0.126(8) -0.061(5) 0.013(6) 0.000(5)
C5G 0.070(6) 0.048(5) 0.133(8) -0.037(5) 0.006(6) -0.019(4)
C6G 0.062(6) 0.045(4) 0.076(5) -0.014(4) 0.003(4) -0.005(4)
C1H 0.044(4) 0.031(4) 0.036(3) -0.004(3) 0.008(3) 0.006(3)
C2H 0.044(5) 0.051(4) 0.059(4) 0.002(3) 0.002(4) 0.002(3)
C3H 0.060(6) 0.066(5) 0.064(5) -0.012(4) -0.002(4) -0.015(4)
C4H 0.045(5) 0.094(7) 0.052(5) -0.011(4) -0.015(4) 0.006(4)
C5H 0.068(6) 0.073(6) 0.047(4) -0.006(4) -0.010(4) 0.024(4)
C6H 0.055(5) 0.048(4) 0.041(4) -0.005(3) -0.004(3) 0.008(4)

loop_
_atom_type_symbol
_atom_type_description
_atom_type_scat_dispersion_real
_atom_type_scat_dispersion_imag
_atom_type_scat_source
C C 0.0033 0.0016 'International Tables Vol C Tables 4.2.6.8 and 6.1.1.4'
H H 0.0000 0.0000 'International Tables Vol C Tables 4.2.6.8 and 6.1.1.4'
O O 0.0106 0.0060 'International Tables Vol C Tables 4.2.6.8 and 6.1.1.4'
P P 0.1023 0.0942 'International Tables Vol C Tables 4.2.6.8 and 6.1.1.4'
Cl Cl 0.1484 0.1585 'International Tables Vol C Tables 4.2.6.8 and 6.1.1.4'
Mn Mn 0.3368 0.7283 'International Tables Vol C Tables 4.2.6.8 and 6.1.1.4'
Pd Pd -0.9988 1.0072 'International Tables Vol C Tables 4.2.6.8 and 6.1.1.4'
Ag Ag -0.8971 1.1015 'International Tables Vol C Tables 4.2.6.8 and 6.1.1.4'

loop_
_geom_angle_atom_site_label_1
_geom_angle_atom_site_label_2
_geom_angle_atom_site_label_3
_geom_angle
_geom_angle_site_symmetry_1
_geom_angle_site_symmetry_3
_geom_angle_publ_flag
C5 Ag1 Mn2 40.38(15) . . ?
C5 Ag1 C4 88.7(2) . . ?
Mn2 Ag1 C4 127.37(15) . . ?
C5 Ag1 Mn1 124.34(15) . . ?
Mn2 Ag1 Mn1 164.62(3) . . ?
C4 Ag1 Mn1 39.43(15) . . ?
C5 Ag1 Pd1 160.86(15) . . ?
Mn2 Ag1 Pd1 133.06(3) . . ?
C4 Ag1 Pd1 89.37(15) . . ?
Mn1 Ag1 Pd1 61.66(2) . . ?
C5 Ag1 Pd2 97.61(14) . . ?
Mn2 Ag1 Pd2 62.65(2) . . ?
C4 Ag1 Pd2 134.88(16) . . ?
Mn1 Ag1 Pd2 130.97(3) . . ?
Pd1 Ag1 Pd2 70.688(16) . . ?
P1 Pd1 P2 111.40(6) . . ?
P1 Pd1 Cl1 153.71(6) . . ?
P2 Pd1 Cl1 93.24(5) . . ?
P1 Pd1 Ag1 92.49(4) . . ?
P2 Pd1 Ag1 138.03(4) . . ?
Cl1 Pd1 Ag1 73.67(4) . . ?
P1 Pd1 Mn1 51.56(4) . . ?
P2 Pd1 Mn1 160.46(5) . . ?
Cl1 Pd1 Mn1 102.49(4) . . ?
Ag1 Pd1 Mn1 59.15(2) . . ?
P1 Pd1 Pd2 138.07(4) . . ?
P2 Pd1 Pd2 85.06(4) . . ?
Cl1 Pd1 Pd2 49.80(4) . . ?
Ag1 Pd1 Pd2 55.759(14) . . ?
Mn1 Pd1 Pd2 113.94(2) . . ?
P4 Pd2 P3 107.71(6) . . ?
P4 Pd2 Cl1 161.37(6) . . ?
P3 Pd2 Cl1 88.02(5) . . ?
P4 Pd2 Ag1 97.71(4) . . ?
P3 Pd2 Ag1 146.42(4) . . ?
Cl1 Pd2 Ag1 72.22(4) . . ?
P4 Pd2 Mn2 50.85(4) . . ?
P3 Pd2 Mn2 156.37(5) . . ?
Cl1 Pd2 Mn2 111.63(4) . . ?
Ag1 Pd2 Mn2 56.29(2) . . ?
P4 Pd2 Pd1 136.18(5) . . ?
P3 Pd2 Pd1 92.94(4) . . ?
Cl1 Pd2 Pd1 49.62(4) . . ?
Ag1 Pd2 Pd1 53.553(14) . . ?
Mn2 Pd2 Pd1 109.67(2) . . ?
C3 Mn1 C1 92.6(3) . . ?
C3 Mn1 C4 94.7(3) . . ?
C1 Mn1 C4 88.2(3) . . ?
C3 Mn1 C2 88.6(3) . . ?
C1 Mn1 C2 177.9(3) . . ?
C4 Mn1 C2 93.4(3) . . ?
C3 Mn1 P1 106.0(2) . . ?
C1 Mn1 P1 88.6(2) . . ?
C4 Mn1 P1 159.1(2) . . ?
C2 Mn1 P1 89.43(19) . . ?
C3 Mn1 Ag1 153.8(2) . . ?
C1 Mn1 Ag1 106.75(18) . . ?
C4 Mn1 Ag1 69.1(2) . . ?
C2 Mn1 Ag1 72.60(17) . . ?
P1 Mn1 Ag1 92.23(5) . . ?
C3 Mn1 Pd1 146.9(2) . . ?
C1 Mn1 Pd1 66.38(18) . . ?
C4 Mn1 Pd1 109.1(2) . . ?
C2 Mn1 Pd1 111.76(18) . . ?
P1 Mn1 Pd1 51.14(4) . . ?
Ag1 Mn1 Pd1 59.19(2) . . ?
C7 Mn2 C5 95.1(3) . . ?
C7 Mn2 C6 97.2(3) . . ?
C5 Mn2 C6 86.3(3) . . ?
C7 Mn2 C8 94.6(3) . . ?
C5 Mn2 C8 91.3(3) . . ?
C6 Mn2 C8 168.1(3) . . ?
C7 Mn2 P4 95.8(2) . . ?
C5 Mn2 P4 169.07(19) . . ?
C6 Mn2 P4 92.6(2) . . ?
C8 Mn2 P4 87.49(19) . . ?
C7 Mn2 Ag1 159.3(2) . . ?
C5 Mn2 Ag1 68.42(19) . . ?
C6 Mn2 Ag1 94.20(19) . . ?
C8 Mn2 Ag1 74.12(19) . . ?
P4 Mn2 Ag1 100.85(5) . . ?
C7 Mn2 Pd2 139.5(2) . . ?
C5 Mn2 Pd2 120.3(2) . . ?
C6 Mn2 Pd2 68.5(2) . . ?
C8 Mn2 Pd2 102.95(19) . . ?
P4 Mn2 Pd2 49.70(4) . . ?
Ag1 Mn2 Pd2 61.06(2) . . ?
Pd1 Cl1 Pd2 80.58(5) . . ?
C1B P1 C1A 103.7(3) . . ?
C1B P1 Pd1 118.83(19) . . ?
C1A P1 Pd1 113.3(2) . . ?
C1B P1 Mn1 122.62(19) . . ?
C1A P1 Mn1 120.0(2) . . ?
Pd1 P1 Mn1 77.31(6) . . ?
C1D P2 C1C 105.6(3) . . ?
C1D P2 C9 103.8(3) . . ?
C1C P2 C9 100.7(3) . . ?
C1D P2 Pd1 121.7(2) . . ?
C1C P2 Pd1 110.2(2) . . ?
C9 P2 Pd1 112.6(2) . . ?
C1E P3 C1F 103.7(3) . . ?
C1E P3 C9 106.1(3) . . ?
C1F P3 C9 102.1(3) . . ?
C1E P3 Pd2 122.0(2) . . ?
C1F P3 Pd2 109.8(2) . . ?
C9 P3 Pd2 111.11(18) . . ?
C1H P4 C1G 103.5(3) . . ?
C1H P4 Pd2 119.3(2) . . ?
C1G P4 Pd2 112.8(2) . . ?
C1H P4 Mn2 119.45(18) . . ?
C1G P4 Mn2 121.8(2) . . ?
Pd2 P4 Mn2 79.45(6) . . ?
O1 C1 Mn1 174.9(6) . . ?
O2 C2 Mn1 173.3(5) . . ?
O3 C3 Mn1 179.3(6) . . ?
O4 C4 Mn1 173.6(6) . . ?
O4 C4 Ag1 114.8(5) . . ?
Mn1 C4 Ag1 71.5(2) . . ?
O5 C5 Mn2 173.8(6) . . ?
O5 C5 Ag1 114.8(5) . . ?
Mn2 C5 Ag1 71.2(2) . . ?
O6 C6 Mn2 175.4(6) . . ?
O7 C7 Mn2 179.6(8) . . ?
O8 C8 Mn2 177.4(6) . . ?
P2 C9 P3 118.4(3) . . ?
C2A C1A C6A 117.4(6) . . ?
C2A C1A P1 120.0(5) . . ?
C6A C1A P1 122.5(5) . . ?
C1A C2A C3A 122.2(7) . . ?
C4A C3A C2A 118.7(7) . . ?
C5A C4A C3A 120.2(7) . . ?
C4A C5A C6A 119.6(7) . . ?
C1A C6A C5A 121.8(6) . . ?
C2B C1B C6B 117.8(6) . . ?
C2B C1B P1 122.7(5) . . ?
C6B C1B P1 119.5(5) . . ?
C3B C2B C1B 120.3(7) . . ?
C4B C3B C2B 120.6(7) . . ?
C5B C4B C3B 119.6(8) . . ?
C4B C5B C6B 120.2(7) . . ?
C5B C6B C1B 121.5(6) . . ?
C6C C1C C2C 117.4(6) . . ?
C6C C1C P2 124.0(6) . . ?
C2C C1C P2 118.4(5) . . ?
C3C C2C C1C 121.1(7) . . ?
C4C C3C C2C 120.3(9) . . ?
C5C C4C C3C 120.0(8) . . ?
C4C C5C C6C 119.5(8) . . ?
C1C C6C C5C 121.5(8) . . ?
C2D C1D C6D 116.7(6) . . ?
C2D C1D P2 119.2(5) . . ?
C6D C1D P2 124.0(5) . . ?
C1D C2D C3D 121.9(6) . . ?
C4D C3D C2D 119.4(7) . . ?
C5D C4D C3D 120.0(8) . . ?
C4D C5D C6D 120.1(7) . . ?
C5D C6D C1D 121.7(7) . . ?
C2E C1E C6E 117.5(6) . . ?
C2E C1E P3 120.2(5) . . ?
C6E C1E P3 122.1(6) . . ?
C1E C2E C3E 121.3(8) . . ?
C4E C3E C2E 119.4(9) . . ?
C3E C4E C5E 121.2(9) . . ?
C4E C5E C6E 119.4(9) . . ?
C5E C6E C1E 121.1(8) . . ?
C6F C1F C2F 119.2(7) . . ?
C6F C1F P3 118.1(5) . . ?
C2F C1F P3 122.6(6) . . ?
C3F C2F C1F 119.7(8) . . ?
C4F C3F C2F 119.7(8) . . ?
C5F C4F C3F 121.1(9) . . ?
C4F C5F C6F 119.9(9) . . ?
C1F C6F C5F 120.3(8) . . ?
C6G C1G C2G 118.6(6) . . ?
C6G C1G P4 120.5(5) . . ?
C2G C1G P4 120.8(5) . . ?
C1G C2G C3G 119.9(7) . . ?
C4G C3G C2G 120.9(7) . . ?
C5G C4G C3G 118.7(8) . . ?
C4G C5G C6G 121.9(7) . . ?
C5G C6G C1G 120.0(7) . . ?
C6H C1H C2H 117.5(6) . . ?
C6H C1H P4 121.4(5) . . ?
C2H C1H P4 120.9(5) . . ?
C3H C2H C1H 120.6(6) . . ?
C4H C3H C2H 120.6(7) . . ?
C3H C4H C5H 119.2(8) . . ?
C6H C5H C4H 120.9(7) . . ?
C5H C6H C1H 121.2(7) . . ?
O1S C1S C3S 126.2(10) . . ?
O1S C1S C2S 117.1(10) . . ?
C3S C1S C2S 113.6(10) . . ?

loop_
_geom_bond_atom_site_label_1
_geom_bond_atom_site_label_2
_geom_bond_distance
_geom_bond_site_symmetry_2
_geom_bond_publ_flag
Ag1 C5 2.616(6) . ?
Ag1 Mn2 2.6629(9) . ?
Ag1 C4 2.683(7) . ?
Ag1 Mn1 2.7246(9) . ?
Ag1 Pd1 2.7259(6) . ?
Ag1 Pd2 2.8014(6) . ?
Pd1 P1 2.2295(16) . ?
Pd1 P2 2.3416(15) . ?
Pd1 Cl1 2.4695(15) . ?
Pd1 Mn1 2.7934(9) . ?
Pd1 Pd2 3.1981(6) . ?
Pd2 P4 2.2057(16) . ?
Pd2 P3 2.3140(15) . ?
Pd2 Cl1 2.4760(15) . ?
Pd2 Mn2 2.8432(9) . ?
Mn1 C3 1.789(7) . ?
Mn1 C1 1.820(7) . ?
Mn1 C4 1.824(7) . ?
Mn1 C2 1.840(7) . ?
Mn1 P1 2.2426(18) . ?
Mn2 C7 1.788(7) . ?
Mn2 C5 1.823(7) . ?
Mn2 C6 1.825(8) . ?
Mn2 C8 1.858(7) . ?
Mn2 P4 2.2430(17) . ?
P1 C1B 1.824(6) . ?
P1 C1A 1.826(6) . ?
P2 C1D 1.805(6) . ?
P2 C1C 1.836(6) . ?
P2 C9 1.838(6) . ?
P3 C1E 1.822(6) . ?
P3 C1F 1.831(7) . ?
P3 C9 1.845(5) . ?
P4 C1H 1.796(6) . ?
P4 C1G 1.824(6) . ?
O1 C1 1.156(7) . ?
O2 C2 1.140(7) . ?
O3 C3 1.145(7) . ?
O4 C4 1.148(7) . ?
O5 C5 1.147(6) . ?
O6 C6 1.159(8) . ?
O7 C7 1.139(7) . ?
O8 C8 1.131(7) . ?
C1A C2A 1.359(8) . ?
C1A C6A 1.372(7) . ?
C2A C3A 1.382(8) . ?
C3A C4A 1.370(9) . ?
C4A C5A 1.361(9) . ?
C5A C6A 1.373(8) . ?
C1B C2B 1.381(8) . ?
C1B C6B 1.382(7) . ?
C2B C3B 1.378(9) . ?
C3B C4B 1.364(9) . ?
C4B C5B 1.360(9) . ?
C5B C6B 1.364(9) . ?
C1C C6C 1.367(8) . ?
C1C C2C 1.372(9) . ?
C2C C3C 1.367(9) . ?
C3C C4C 1.352(10) . ?
C4C C5C 1.351(11) . ?
C5C C6C 1.379(9) . ?
C1D C2D 1.370(8) . ?
C1D C6D 1.392(8) . ?
C2D C3D 1.392(9) . ?
C3D C4D 1.365(9) . ?
C4D C5D 1.359(10) . ?
C5D C6D 1.373(9) . ?
C1E C2E 1.367(9) . ?
C1E C6E 1.391(9) . ?
C2E C3E 1.394(9) . ?
C3E C4E 1.352(11) . ?
C4E C5E 1.355(13) . ?
C5E C6E 1.386(10) . ?
C1F C6F 1.362(9) . ?
C1F C2F 1.386(8) . ?
C2F C3F 1.383(10) . ?
C3F C4F 1.361(11) . ?
C4F C5F 1.342(12) . ?
C5F C6F 1.388(10) . ?
C1G C6G 1.382(8) . ?
C1G C2G 1.388(7) . ?
C2G C3G 1.387(8) . ?
C3G C4G 1.373(10) . ?
C4G C5G 1.350(9) . ?
C5G C6G 1.379(8) . ?
C1H C6H 1.385(8) . ?
C1H C2H 1.393(8) . ?
C2H C3H 1.383(9) . ?
C3H C4H 1.361(9) . ?
C4H C5H 1.373(9) . ?
C5H C6H 1.362(9) . ?
O1S C1S 1.184(8) . ?
C1S C3S 1.439(8) . ?
C1S C2S 1.486(8) . ?
